data_1573521
loop_
_publ_author_name
'Patyk-Ka&#x17a;mierczak, Ewa'
'Szyma&#x144;ska, Kornelia'
'Ka&#x17a;mierczak, Micha&#x142;'

_publ_section_title
;
 Managing negative linear compressibility and thermal expansion through
 steric hindrance: a case study of 1,2-bis(4'-pyridyl)ethane cocrystals.
;
_journal_issue 1
_journal_name_full IUCrJ
_journal_paper_doi 10.1107/S2052252524011734
_journal_volume 12
_journal_year 2025
_chemical_formula_moiety 'C12 H12 N2, C4 H6 O4'
_chemical_formula_sum 'C16 H18 N2 O4'
_chemical_formula_weight 302.32
_chemical_name_systematic '1,2-bis(4,4'-pyridyl)ethane succinic acid'
_space_group_crystal_system monoclinic
_space_group_IT_number 15
_space_group_name_Hall '-I 2ya'
_space_group_name_H-M_alt 'I 1 2/a 1'
_atom_sites_solution_hydrogens difmap
_audit_creation_date 2024-06-09
_audit_creation_method
;
Olex2 1.5
(compiled 2024.02.16 svn.r378c4104 for OlexSys, GUI svn.r6928)
;
_cell_angle_alpha 90
_cell_angle_beta 108.522(3)
_cell_angle_gamma 90
_cell_formula_units_Z 4
_cell_length_a 16.6688(5)
_cell_length_b 4.92690(10)
_cell_length_c 19.3733(6)
_cell_measurement_reflns_used 2102
_cell_measurement_temperature 300.00(14)
_cell_measurement_theta_max 71.2810
_cell_measurement_theta_min 4.2270
_cell_volume 1508.63(8)
_computing_cell_refinement 'CrysAlisPro 1.171.42.49 (Rigaku OD, 2022)'
_computing_data_collection 'CrysAlisPro 1.171.42.49 (Rigaku OD, 2022)'
_computing_data_reduction 'CrysAlisPro 1.171.42.49 (Rigaku OD, 2022)'
_computing_molecular_graphics 'Olex2 1.5 (Dolomanov et al., 2009)'
_computing_publication_material 'Olex2 1.5 (Dolomanov et al., 2009)'
_computing_structure_refinement 'SHELXL 2019/3 (Sheldrick, 2015)'
_computing_structure_solution 'SHELXT 2014/4 (Sheldrick, 2014)'
_diffrn_ambient_environment air
_diffrn_ambient_temperature 300.00(14)
_diffrn_detector 'CCD plate'
_diffrn_detector_area_resol_mean 8.0294
_diffrn_detector_type EosS2
_diffrn_measured_fraction_theta_full 1.000
_diffrn_measured_fraction_theta_max 0.980
_diffrn_measurement_details
;
List of Runs (angles in degrees, time in seconds):

  # Type    Start    End  Width  t~exp~   \w     \q     \k     \f   Frames
--------------------------------------------------------------------------
  1  \w     19.00 103.00   1.00    1.00    --   35.87  57.00 120.00   84
  2  \w    -36.00  65.00   1.00    1.00    --   35.87 -19.00 150.00  101
  3  \w      6.00  87.00   1.00    1.00    --   35.87-125.00-180.00   81
  4  \w      6.00  87.00   1.00    1.00    --   35.87-125.00  60.00   81
  5  \w    -33.00  55.00   1.00    1.00    --   35.87 -38.00 -90.00   88
  6  \w     36.00 107.00   1.00    1.50    --  105.44 -94.00 -60.00   71
  7  \w     88.00 158.00   1.00    1.50    --  105.44  45.00 -90.00   70
  8  \w     87.00 158.00   1.00    1.50    --  105.44  61.00-180.00   71
  9  \w     36.00 107.00   1.00    1.50    --  105.44 -94.00   0.00   71
 10  \w     37.00 123.00   1.00    1.50    --  105.44 -45.00   0.00   86
 11  \w     88.00 158.00   1.00    1.50    --  105.44  45.00 150.00   70
 12  \w     39.00 124.00   1.00    1.50    --  105.44 -61.00 120.00   85
 13  \w     82.00 158.00   1.00    1.50    --  105.44  77.00  60.00   76
 14  \w     19.00 103.00   1.00    1.00    --   35.87  57.00 -90.00   84
 15  \w     19.00 103.00   1.00    1.00    --   35.87  57.00-180.00   84
 16  \w     19.00 103.00   1.00    1.00    --   35.87  57.00   0.00   84
 17  \w     84.00 115.00   1.00    1.50    --  105.44  30.00   0.00   31
;
_diffrn_measurement_device 'four-circle diffractometer'
_diffrn_measurement_device_type 'New Xcalibur, EosS2'
_diffrn_measurement_method '\w scans'
_diffrn_orient_matrix_type 'CrysAlisPro convention (1999,Acta A55,543-557)'
_diffrn_orient_matrix_UB_11 -0.0696000000
_diffrn_orient_matrix_UB_12 -0.0036621000
_diffrn_orient_matrix_UB_13 0.0366789000
_diffrn_orient_matrix_UB_21 0.0525423000
_diffrn_orient_matrix_UB_22 -0.2024101000
_diffrn_orient_matrix_UB_23 0.0572183000
_diffrn_orient_matrix_UB_31 0.0435494000
_diffrn_orient_matrix_UB_32 0.2381982000
_diffrn_orient_matrix_UB_33 0.0491398000
_diffrn_radiation_monochromator graphite
_diffrn_radiation_probe x-ray
_diffrn_radiation_type 'Cu K\a'
_diffrn_radiation_wavelength 1.54184
_diffrn_reflns_av_R_equivalents 0.0232
_diffrn_reflns_av_unetI/netI 0.0226
_diffrn_reflns_Laue_measured_fraction_full 1.000
_diffrn_reflns_Laue_measured_fraction_max 0.980
_diffrn_reflns_limit_h_max 19
_diffrn_reflns_limit_h_min -20
_diffrn_reflns_limit_k_max 5
_diffrn_reflns_limit_k_min -5
_diffrn_reflns_limit_l_max 23
_diffrn_reflns_limit_l_min -23
_diffrn_reflns_number 4278
_diffrn_reflns_point_group_measured_fraction_full 1.000
_diffrn_reflns_point_group_measured_fraction_max 0.980
_diffrn_reflns_theta_full 67.684
_diffrn_reflns_theta_max 71.396
_diffrn_reflns_theta_min 4.815
_diffrn_source 'fine-focus sealed X-ray tube'
_diffrn_source_type 'Enhance (Cu) X-ray Source'
_exptl_absorpt_coefficient_mu 0.799
_exptl_absorpt_correction_T_max 0.923
_exptl_absorpt_correction_T_min 0.767
_exptl_absorpt_correction_type gaussian
_exptl_absorpt_process_details
;
CrysAlisPro 1.171.42.49 (Rigaku Oxford Diffraction, 2022)
Numerical absorption correction based on gaussian integration over
a multifaceted crystal model
Empirical absorption correction using spherical harmonics,
implemented in SCALE3 ABSPACK scaling algorithm.
;
_exptl_crystal_colour colourless
_exptl_crystal_colour_primary colourless
_exptl_crystal_density_diffrn 1.331
_exptl_crystal_description plate
_exptl_crystal_F_000 640
_exptl_crystal_recrystallization_method
;Single crystals were grown by slow evaporation of a solution obtained 
 dissolving 4,4'-ethane-1,2-diyldipyridine and succinic acid in 1:1 
 mol ratio in hot methanol 99.8%.
;
_exptl_crystal_size_max 0.471
_exptl_crystal_size_mid 0.408
_exptl_crystal_size_min 0.123
_refine_diff_density_max 0.177
_refine_diff_density_min -0.321
_refine_diff_density_rms 0.065
_refine_ls_extinction_method none
_refine_ls_goodness_of_fit_ref 1.067
_refine_ls_hydrogen_treatment refall
_refine_ls_matrix_type full
_refine_ls_number_parameters 136
_refine_ls_number_reflns 1432
_refine_ls_number_restraints 0
_refine_ls_restrained_S_all 1.067
_refine_ls_R_factor_all 0.0521
_refine_ls_R_factor_gt 0.0483
_refine_ls_shift/su_max 0.000
_refine_ls_shift/su_mean 0.000
_refine_ls_structure_factor_coef Fsqd
_refine_ls_weighting_details 'w=1/[\s^2^(Fo^2^)+(0.0941P)^2^+0.2773P] where P=(Fo^2^+2Fc^2^)/3'
_refine_ls_weighting_scheme calc
_refine_ls_wR_factor_gt 0.1349
_refine_ls_wR_factor_ref 0.1416
_reflns_Friedel_coverage 0.000
_reflns_number_gt 1276
_reflns_number_total 1432
_reflns_threshold_expression 'I > 2\s(I)'
_cod_data_source_file yc5049.cif
_cod_data_source_block ETYSUC_300K_B
_cod_database_code 1573521
_shelx_shelxl_version_number 2019/3
_chemical_oxdiff_formula 'C4 H6 O4, N2 H12 C12'
_shelx_space_group_comment
;
The symmetry employed for this shelxl refinement is uniquely defined
by the following loop, which should always be used as a source of
symmetry information in preference to the above space-group names.
They are only intended as comments.
;
_shelx_estimated_absorpt_t_max 0.908
_shelx_estimated_absorpt_t_min 0.705
_olex2_refinement_description
;
;
_ins_header
;
TITL ETYSUC_300_1 in I2/a 
REM I2/a (#15 in standard setting)
CELL 1.54184  16.668773   4.926898  19.373310  90.0000 108.5220  90.0000
ZERR    4.00   0.000523   0.000142   0.000605   0.0000   0.0034   0.0000
LATT  2
SYMM -x+1/2, y,-z 
SFAC C H N O
UNIT 64.00 72.00 8.00 16.00
REM  CrysAlisPro recorded range (K): Min=299.9; max=300.1; aver:300.0
TEMP 27
SIZE 0.12 0.41 0.47
TREF
HKLF 4
END
;
_olex2_submission_special_instructions 'No special instructions were received'
_oxdiff_exptl_absorpt_empirical_details
;
Empirical correction (ABSPACK) includes:
- Absorption correction using spherical harmonics
- Frame scaling
- Detector area scaling
;
_oxdiff_exptl_absorpt_empirical_full_max 1.173
_oxdiff_exptl_absorpt_empirical_full_min 0.876

loop_
_space_group_symop_operation_xyz
'x, y, z'
'-x+1/2, y, -z'
'x+1/2, y+1/2, z+1/2'
'-x+1, y+1/2, -z+1/2'
'-x, -y, -z'
'x-1/2, -y, z'
'-x+1/2, -y+1/2, -z+1/2'
'x, -y+1/2, z+1/2'

loop_
_atom_site_label
_atom_site_type_symbol
_atom_site_fract_x
_atom_site_fract_y
_atom_site_fract_z
_atom_site_U_iso_or_equiv
_atom_site_adp_type
_atom_site_occupancy
_atom_site_site_symmetry_order
_atom_site_calc_flag
_atom_site_refinement_flags_posn
_atom_site_refinement_flags_adp
_atom_site_refinement_flags_occupancy
_atom_site_disorder_assembly
_atom_site_disorder_group
N1 N 0.39371(7) 0.4567(3) 0.14447(6) 0.0392(4) Uani 1 1 d . . . . .
C2 C 0.34303(9) 0.5779(3) 0.08497(8) 0.0445(4) Uani 1 1 d . . . . .
C3 C 0.37067(9) 0.7760(3) 0.04769(8) 0.0439(4) Uani 1 1 d . . . . .
C4 C 0.45497(9) 0.8548(3) 0.07190(7) 0.0359(4) Uani 1 1 d . . . . .
C5 C 0.50763(9) 0.7268(3) 0.13309(8) 0.0406(4) Uani 1 1 d . . . . .
C6 C 0.47474(9) 0.5319(3) 0.16770(8) 0.0410(4) Uani 1 1 d . . . . .
C1A C 0.25508(8) 0.0185(3) 0.17694(7) 0.0358(4) Uani 1 1 d . . . . .
O1A O 0.33364(6) 0.0854(2) 0.21075(6) 0.0502(4) Uani 1 1 d . . . . .
C2A C 0.22127(9) -0.2053(3) 0.21334(8) 0.0416(4) Uani 1 1 d . . . . .
O2A O 0.21238(7) 0.1226(3) 0.12090(6) 0.0552(4) Uani 1 1 d . . . . .
C7 C 0.48799(11) 1.0641(3) 0.03117(8) 0.0421(4) Uani 1 1 d . . . . .
H2AA H 0.2064(14) -0.349(5) 0.1773(13) 0.081(7) Uiso 1 1 d . . . . .
H6 H 0.5105(12) 0.444(4) 0.2103(11) 0.055(5) Uiso 1 1 d . . . . .
H2 H 0.2836(11) 0.516(4) 0.0690(10) 0.047(4) Uiso 1 1 d . . . . .
H3 H 0.3293(11) 0.862(4) 0.0057(10) 0.051(5) Uiso 1 1 d . . . . .
H5 H 0.5675(11) 0.771(4) 0.1524(9) 0.050(5) Uiso 1 1 d . . . . .
H2AB H 0.1681(13) -0.140(4) 0.2154(10) 0.064(6) Uiso 1 1 d . . . . .
H7A H 0.5394(13) 1.152(4) 0.0645(12) 0.061(5) Uiso 1 1 d . . . . .
H7B H 0.4450(13) 1.199(4) 0.0110(10) 0.061(5) Uiso 1 1 d . . . . .
H1A H 0.3514(14) 0.220(5) 0.1823(12) 0.082(7) Uiso 1 1 d . . . . .

loop_
_atom_site_aniso_label
_atom_site_aniso_U_11
_atom_site_aniso_U_22
_atom_site_aniso_U_33
_atom_site_aniso_U_23
_atom_site_aniso_U_13
_atom_site_aniso_U_12
N1 0.0402(7) 0.0403(7) 0.0395(7) 0.0052(5) 0.0158(5) -0.0069(5)
C2 0.0326(7) 0.0538(9) 0.0471(8) 0.0093(7) 0.0124(6) -0.0066(6)
C3 0.0379(7) 0.0502(9) 0.0427(8) 0.0127(6) 0.0116(6) 0.0000(6)
C4 0.0429(7) 0.0331(7) 0.0375(7) -0.0016(5) 0.0209(6) -0.0048(5)
C5 0.0362(7) 0.0437(8) 0.0414(8) 0.0003(6) 0.0117(6) -0.0083(6)
C6 0.0400(8) 0.0438(8) 0.0365(7) 0.0068(6) 0.0085(6) -0.0051(6)
C1A 0.0355(7) 0.0350(7) 0.0368(7) 0.0024(5) 0.0116(6) -0.0029(5)
O1A 0.0402(6) 0.0577(7) 0.0470(7) 0.0178(5) 0.0057(5) -0.0166(5)
C2A 0.0358(7) 0.0417(8) 0.0456(9) 0.0080(6) 0.0104(6) -0.0075(6)
O2A 0.0455(6) 0.0614(8) 0.0520(7) 0.0223(5) 0.0062(5) -0.0058(5)
C7 0.0530(9) 0.0340(8) 0.0461(8) 0.0016(6) 0.0254(7) -0.0062(6)

loop_
_atom_type_symbol
_atom_type_description
_atom_type_scat_dispersion_real
_atom_type_scat_dispersion_imag
_atom_type_scat_source
C C 0.0181 0.0091 'International Tables Vol C Tables 4.2.6.8 and 6.1.1.4'
H H 0.0000 0.0000 'International Tables Vol C Tables 4.2.6.8 and 6.1.1.4'
N N 0.0311 0.0180 'International Tables Vol C Tables 4.2.6.8 and 6.1.1.4'
O O 0.0492 0.0322 'International Tables Vol C Tables 4.2.6.8 and 6.1.1.4'

loop_
_exptl_crystal_face_index_h
_exptl_crystal_face_index_k
_exptl_crystal_face_index_l
_exptl_crystal_face_perp_dist
5 0 9 0.1712
1 3 1 0.1690
-6 0 -9 0.2104
0 -3 0 0.2207
3 -2 6 0.1899
2 2 7 0.2091
-8 0 11 0.0605
7 0 -12 0.0631
9 1 -8 0.0568

loop_
_geom_angle_atom_site_label_1
_geom_angle_atom_site_label_2
_geom_angle_atom_site_label_3
_geom_angle
_geom_angle_site_symmetry_1
_geom_angle_site_symmetry_3
_geom_angle_publ_flag
C6 N1 C2 117.58(12) . . ?
N1 C2 C3 122.99(13) . . ?
N1 C2 H2 115.5(11) . . ?
C3 C2 H2 121.5(11) . . ?
C2 C3 C4 119.50(13) . . ?
C2 C3 H3 118.5(10) . . ?
C4 C3 H3 122.0(10) . . ?
C3 C4 C7 120.94(13) . . ?
C5 C4 C3 117.44(12) . . ?
C5 C4 C7 121.58(13) . . ?
C4 C5 H5 121.4(11) . . ?
C6 C5 C4 119.45(13) . . ?
C6 C5 H5 119.1(11) . . ?
N1 C6 C5 123.03(13) . . ?
N1 C6 H6 117.0(11) . . ?
C5 C6 H6 119.9(11) . . ?
O1A C1A C2A 114.39(12) . . ?
O2A C1A O1A 123.67(13) . . ?
O2A C1A C2A 121.93(12) . . ?
C1A O1A H1A 109.1(13) . . ?
C1A C2A H2AA 104.2(14) . . ?
C1A C2A H2AB 105.3(13) . . ?
C2A C2A C1A 115.74(15) 7_545 . ?
C2A C2A H2AA 113.9(14) 7_545 . ?
C2A C2A H2AB 112.3(12) 7_545 . ?
H2AA C2A H2AB 104.3(17) . . ?
C4 C7 C7 111.32(15) . 5_675 ?
C4 C7 H7A 110.0(12) . . ?
C4 C7 H7B 109.6(12) . . ?
C7 C7 H7A 107.8(12) 5_675 . ?
C7 C7 H7B 108.2(12) 5_675 . ?
H7A C7 H7B 109.9(16) . . ?

loop_
_geom_bond_atom_site_label_1
_geom_bond_atom_site_label_2
_geom_bond_distance
_geom_bond_site_symmetry_2
_geom_bond_publ_flag
N1 C2 1.3341(19) . ?
N1 C6 1.3334(18) . ?
C2 C3 1.378(2) . ?
C2 H2 0.986(17) . ?
C3 C4 1.388(2) . ?
C3 H3 0.979(19) . ?
C4 C5 1.383(2) . ?
C4 C7 1.5049(18) . ?
C5 C6 1.381(2) . ?
C5 H5 0.973(17) . ?
C6 H6 0.953(19) . ?
C1A O1A 1.3067(17) . ?
C1A C2A 1.5110(19) . ?
C1A O2A 1.2071(17) . ?
O1A H1A 0.97(3) . ?
C2A C2A 1.505(3) 7_545 ?
C2A H2AA 0.97(3) . ?
C2A H2AB 0.95(2) . ?
C7 C7 1.525(3) 5_675 ?
C7 H7A 0.99(2) . ?
C7 H7B 0.96(2) . ?

loop_
_geom_torsion_atom_site_label_1
_geom_torsion_atom_site_label_2
_geom_torsion_atom_site_label_3
_geom_torsion_atom_site_label_4
_geom_torsion
_geom_torsion_site_symmetry_1
_geom_torsion_site_symmetry_2
_geom_torsion_site_symmetry_3
_geom_torsion_site_symmetry_4
_geom_torsion_publ_flag
N1 C2 C3 C4 0.5(3) . . . . ?
C2 N1 C6 C5 0.0(2) . . . . ?
C2 C3 C4 C5 0.3(2) . . . . ?
C2 C3 C4 C7 178.01(14) . . . . ?
C3 C4 C5 C6 -0.9(2) . . . . ?
C3 C4 C7 C7 -84.4(2) . . . 5_675 ?
C4 C5 C6 N1 0.8(2) . . . . ?
C5 C4 C7 C7 93.3(2) . . . 5_675 ?
C6 N1 C2 C3 -0.6(2) . . . . ?
O1A C1A C2A C2A 6.8(2) . . . 7_545 ?
O2A C1A C2A C2A -173.94(18) . . . 7_545 ?
C7 C4 C5 C6 -178.58(13) . . . . ?

loop_
_exptl_oxdiff_crystal_face_indexfrac_h
_exptl_oxdiff_crystal_face_indexfrac_k
_exptl_oxdiff_crystal_face_indexfrac_l
_exptl_oxdiff_crystal_face_x
_exptl_oxdiff_crystal_face_y
_exptl_oxdiff_crystal_face_z
4.5308 0.0800 9.1526 0.0201 0.7456 0.6661
0.5328 3.1796 0.9785 -0.0128 -0.5596 0.8287
-5.5247 -0.3171 -8.9167 0.0586 -0.7363 -0.7543
0.1043 -3.1974 0.3093 0.0158 0.6704 -0.7419
3.0423 -2.3537 6.2200 0.0250 0.9922 -0.1225
2.3232 2.3781 6.7000 0.0753 0.0241 0.9969
-8.1128 -0.4991 10.6555 0.9573 0.2845 0.0514
7.1029 -0.0851 -11.6066 -0.9198 -0.2737 -0.2813
8.7740 1.2514 -8.4195 -0.9241 -0.2740 0.2665
